data_7701100
loop_
_publ_author_name
'Wozniak, Derek I.'
'Hicks, Andrew J.'
'Sabbers, William A.'
'Dobereiner, Graham E.'

_publ_section_title
;
 Imidazolyl-phenyl (IMP) anions: a modular structure for tuning solubility
 and coordinating ability.
;
_journal_issue 37
_journal_name_full 'Dalton transactions (Cambridge, England : 2003)'
_journal_page_first 14138
_journal_page_last 14155
_journal_paper_doi 10.1039/c9dt03511g
_journal_volume 48
_journal_year 2019
_chemical_formula_moiety 'C H2 Cl2, C63 H41 B2 F30 N2 Na O6'
_chemical_formula_sum 'C64 H43 B2 Cl2 F30 N2 Na O6'
_chemical_formula_weight 1621.51
_space_group_crystal_system triclinic
_space_group_IT_number 2
_space_group_name_Hall '-P 1'
_space_group_name_H-M_alt 'P -1'
_symmetry_space_group_name_Hall '-P 1'
_symmetry_space_group_name_H-M 'P -1'
_atom_sites_solution_hydrogens geom
_audit_creation_date 2019-05-30
_audit_creation_method
;
Olex2 1.2
(compiled 2017.08.10 svn.r3458 for OlexSys, GUI svn.r5381)
;
_audit_update_record
;
2019-05-30 deposited with the CCDC.    2019-09-02 downloaded from the CCDC.
;
_cell_angle_alpha 90.069(3)
_cell_angle_beta 104.596(3)
_cell_angle_gamma 106.610(3)
_cell_formula_units_Z 2
_cell_length_a 12.2126(18)
_cell_length_b 16.759(2)
_cell_length_c 17.209(3)
_cell_measurement_reflns_used 9978
_cell_measurement_temperature 100(2)
_cell_measurement_theta_max 26.24
_cell_measurement_theta_min 2.44
_cell_volume 3256.1(8)
_computing_cell_refinement 'SAINT v8.34A (Bruker, 2013)'
_computing_data_reduction 'SAINT v8.34A (Bruker, 2013)'
_computing_molecular_graphics 'Olex2 (Dolomanov et al., 2009)'
_computing_publication_material 'Olex2 (Dolomanov et al., 2009)'
_computing_structure_refinement 'XL (Sheldrick, 2008)'
_diffrn_ambient_temperature 100.01
_diffrn_measured_fraction_theta_full 0.999
_diffrn_measured_fraction_theta_max 0.994
_diffrn_measurement_device_type 'Bruker APEX-II CCD'
_diffrn_measurement_method '\f and \w scans'
_diffrn_radiation_type MoK\a
_diffrn_radiation_wavelength 0.71073
_diffrn_reflns_av_R_equivalents 0.0320
_diffrn_reflns_av_unetI/netI 0.0354
_diffrn_reflns_Laue_measured_fraction_full 0.999
_diffrn_reflns_Laue_measured_fraction_max 0.994
_diffrn_reflns_limit_h_max 16
_diffrn_reflns_limit_h_min -11
_diffrn_reflns_limit_k_max 16
_diffrn_reflns_limit_k_min -22
_diffrn_reflns_limit_l_max 22
_diffrn_reflns_limit_l_min -22
_diffrn_reflns_number 58618
_diffrn_reflns_point_group_measured_fraction_full 0.999
_diffrn_reflns_point_group_measured_fraction_max 0.994
_diffrn_reflns_theta_full 25.242
_diffrn_reflns_theta_max 27.995
_diffrn_reflns_theta_min 1.227
_diffrn_standards_number 0
_exptl_absorpt_coefficient_mu 0.247
_exptl_absorpt_correction_T_max 0.7456
_exptl_absorpt_correction_T_min 0.7095
_exptl_absorpt_correction_type multi-scan
_exptl_absorpt_process_details
'SADABS-2014/5 (Bruker,2014/5) was used for absorption correction. wR2(int) was 0.0463 before and 0.0408 after correction. The Ratio of minimum to maximum transmission is 0.9516. The \l/2 correction factor is 0.00150.'
_exptl_crystal_colour 'clear colourless'
_exptl_crystal_colour_lustre clear
_exptl_crystal_colour_primary colourless
_exptl_crystal_density_diffrn 1.654
_exptl_crystal_description block
_exptl_crystal_F_000 1628
_exptl_crystal_size_max 0.415
_exptl_crystal_size_mid 0.396
_exptl_crystal_size_min 0.378
_refine_diff_density_max 2.933
_refine_diff_density_min -1.679
_refine_diff_density_rms 0.117
_refine_ls_extinction_method none
_refine_ls_goodness_of_fit_ref 1.040
_refine_ls_hydrogen_treatment constr
_refine_ls_matrix_type full
_refine_ls_number_parameters 1011
_refine_ls_number_reflns 15632
_refine_ls_number_restraints 170
_refine_ls_restrained_S_all 1.096
_refine_ls_R_factor_all 0.1254
_refine_ls_R_factor_gt 0.0943
_refine_ls_shift/su_max 0.001
_refine_ls_shift/su_mean 0.000
_refine_ls_structure_factor_coef Fsqd
_refine_ls_weighting_details 'w=1/[\s^2^(Fo^2^)+(0.1568P)^2^+9.3957P] where P=(Fo^2^+2Fc^2^)/3'
_refine_ls_weighting_scheme calc
_refine_ls_wR_factor_gt 0.2663
_refine_ls_wR_factor_ref 0.2963
_reflns_Friedel_coverage 0.000
_reflns_number_gt 10815
_reflns_number_total 15632
_reflns_threshold_expression 'I > 2\s(I)'
_cod_data_source_file c9dt03511g3.cif
_cod_data_source_block solve_mz_a
_cod_depositor_comments 'Adding full bibliography for 7701086--7701108.cif.'
_cod_original_cell_volume 3256.2(8)
_cod_database_code 7701100
_shelx_shelxl_version_number 2018/3
_shelx_space_group_comment
;
The symmetry employed for this shelxl refinement is uniquely defined
by the following loop, which should always be used as a source of
symmetry information in preference to the above space-group names.
They are only intended as comments.
;
_olex2_refinement_description
;
1. Fixed Uiso
 At 1.2 times of:
  All C(H) groups, All C(H,H) groups
 At 1.5 times of:
  All C(H,H,H) groups
2. Restrained distances
 Na1-O5
 2.3 with sigma of 0.01
 C51-O5
 1.45 with sigma of 0.01
 O5-C48
 1.45 with sigma of 0.01
 C51-C50
 1.57 with sigma of 0.01
 C48-C49
 1.57 with sigma of 0.01
 C50-C49
 1.53 with sigma of 0.01
 O4-C55
 1.47 with sigma of 0.02
 O4-C52
 1.47 with sigma of 0.02
 C55-C54
 1.53 with sigma of 0.02
 C54-C53
 1.53 with sigma of 0.02
 C53-C52
 1.53 with sigma of 0.02
 C56-C57
 1.53 with sigma of 0.02
 C58-C57
 1.53 with sigma of 0.02
 C58-C59
 1.53 with sigma of 0.02
 O3-C59
 1.47 with sigma of 0.02
 C56-O3
 1.47 with sigma of 0.02
 O5-C50
 2.39 with sigma of 0.01
 O5-C49
 2.39 with sigma of 0.01
 C51-C49
 2.39 with sigma of 0.01
 C50-C48
 2.39 with sigma of 0.01
 C51-Na1
 3.3 with sigma of 0.01
 C48-Na1
 3.3 with sigma of 0.01
 O3-C57
 2.36 with sigma of 0.04
 C56-C59
 2.36 with sigma of 0.04
 C56-C58
 2.36 with sigma of 0.04
 C59-C57
 2.36 with sigma of 0.04
 O4-C54
 2.36 with sigma of 0.04
 C52-C55
 2.36 with sigma of 0.04
 C53-C55
 2.36 with sigma of 0.04
 C54-O4
 2.36 with sigma of 0.04
3. Rigid bond restraints
 C51, C50, C49, C48, O5
 with sigma for 1-2 distances of 0.001 and sigma for 1-3 distances of 0.01
 O5A, C48A, C49A, C50A, C51A
 with sigma for 1-2 distances of 0.01 and sigma for 1-3 distances of 0.01
4. Uiso/Uaniso restraints and constraints
O5 \\sim C51 \\sim C50 \\sim C49 \\sim C48: within 1.7A with sigma of 0.001 and
sigma for terminal atoms of 0.08
C51A \\sim C50A \\sim C49A \\sim C48A \\sim O5A: within 1.7A with sigma of 0.01
and sigma for terminal atoms of 0.08
Uanis(C55) \\sim Ueq, Uanis(C54) \\sim Ueq, Uanis(C53) \\sim Ueq, Uanis(C52)
\\sim Ueq, Uanis(O4) \\sim Ueq: with sigma of 0.01 and sigma for terminal atoms
of 0.2
Uanis(O3) \\sim Ueq, Uanis(C59) \\sim Ueq, Uanis(C58) \\sim Ueq, Uanis(C57)
\\sim Ueq, Uanis(C56) \\sim Ueq: with sigma of 0.01 and sigma for terminal
atoms of 0.2
5. Others
 Sof(C51A)=Sof(H51C)=Sof(H51D)=Sof(O5A)=Sof(C50A)=Sof(H50C)=Sof(H50D)=
 Sof(C49A)=Sof(H49C)=Sof(H49D)=Sof(C48A)=Sof(H48C)=Sof(H48D)=1-FVAR(1)
 Sof(O5)=Sof(C51)=Sof(H51A)=Sof(H51B)=Sof(C48)=Sof(H48A)=Sof(H48B)=Sof(C49)=
 Sof(H49A)=Sof(H49B)=Sof(C50)=Sof(H50A)=Sof(H50B)=FVAR(1)
6.a Secondary CH2 refined with riding coordinates:
 C64(H64A,H64B), C52(H52A,H52B), C53(H53A,H53B), C60(H60A,H60B), C62(H62A,
 H62B), C63(H63A,H63B), C61(H61A,H61B), C58(H58A,H58B), C51(H51A,H51B),
 C54(H54A,H54B), C56(H56A,H56B), C59(H59A,H59B), C57(H57A,H57B), C48(H48A,H48B),
  C49(H49A,H49B), C50(H50A,H50B), C55(H55A,H55B), C51A(H51C,H51D), C50A(H50C,
 H50D), C49A(H49C,H49D), C48A(H48C,H48D)
6.b Aromatic/amide H refined with riding coordinates:
 C5(H5), C1(H1), C6(H6), C2(H2), C9(H9), C8(H8)
6.c Idealised Me refined as rotating group:
 C11(H11A,H11B,H11C)
;
_olex2_submission_special_instructions 'No special instructions were received'

loop_
_space_group_symop_operation_xyz
'x, y, z'
'-x, -y, -z'

loop_
_atom_site_label
_atom_site_type_symbol
_atom_site_fract_x
_atom_site_fract_y
_atom_site_fract_z
_atom_site_U_iso_or_equiv
_atom_site_adp_type
_atom_site_occupancy
_atom_site_site_symmetry_order
_atom_site_calc_flag
_atom_site_refinement_flags_posn
_atom_site_refinement_flags_adp
_atom_site_refinement_flags_occupancy
_atom_site_disorder_assembly
_atom_site_disorder_group
Cl1 Cl 0.21284(14) 1.22865(10) 1.12694(8) 0.0574(4) Uani 1 1 d . . . . .
Cl2 Cl -0.01118(15) 1.11888(10) 1.03017(9) 0.0613(4) Uani 1 1 d . . . . .
F003 F 0.3702(2) 0.72535(14) 0.90913(13) 0.0275(5) Uani 1 1 d . . . . .
F004 F 0.3758(2) 0.45323(14) 0.84252(14) 0.0288(5) Uani 1 1 d . . . . .
F005 F 0.2132(2) 0.59379(15) 0.97093(14) 0.0295(5) Uani 1 1 d . . . . .
F006 F 0.4144(2) 0.54737(15) 0.71996(14) 0.0295(5) Uani 1 1 d . . . . .
F007 F 0.0130(2) 0.72349(15) 0.60554(15) 0.0333(5) Uani 1 1 d . . . . .
F008 F 0.0957(2) 0.37116(15) 0.76861(15) 0.0348(5) Uani 1 1 d . . . . .
F009 F 0.5983(2) 0.48945(16) 0.93366(15) 0.0343(5) Uani 1 1 d . . . . .
F00A F 0.5875(2) 0.75761(16) 1.00199(15) 0.0361(6) Uani 1 1 d . . . . .
F00B F 0.0035(2) 0.49274(16) 0.69458(15) 0.0358(6) Uani 1 1 d . . . . .
F00C F -0.0724(2) 0.80691(16) 0.70041(16) 0.0358(6) Uani 1 1 d . . . . .
F00D F 0.7057(2) 0.64186(17) 1.01663(15) 0.0379(6) Uani 1 1 d . . . . .
F00E F 0.2436(2) 1.00605(15) 0.66033(17) 0.0368(6) Uani 1 1 d . . . . .
F00F F 0.1179(2) 0.48840(18) 1.06647(15) 0.0391(6) Uani 1 1 d . . . . .
F00G F 0.3883(2) 0.91172(16) 0.65709(19) 0.0408(6) Uani 1 1 d . . . . .
F00H F 0.2663(2) 1.02105(16) 0.84314(17) 0.0397(6) Uani 1 1 d . . . . .
F00I F 0.2928(3) 0.87402(17) 0.90696(16) 0.0428(6) Uani 1 1 d . . . . .
F00J F 0.0044(3) 0.26931(16) 0.86580(19) 0.0453(7) Uani 1 1 d . . . . .
F00K F 0.3662(3) 0.48334(19) 0.57183(16) 0.0465(7) Uani 1 1 d . . . . .
F00L F 0.0104(3) 0.32508(18) 1.01608(18) 0.0473(7) Uani 1 1 d . . . . .
F00M F -0.2086(2) 0.8961(2) 0.7236(2) 0.0529(8) Uani 1 1 d . . . . .
F00N F -0.0424(3) 0.4260(2) 0.54489(17) 0.0540(8) Uani 1 1 d . . . . .
Na1 Na 0.4057(4) 0.70964(16) 0.33858(14) 0.1028(14) Uani 1 1 d D . . . .
F00P F 0.1275(3) 1.1059(2) 0.8697(2) 0.0560(8) Uani 1 1 d . . . . .
F00Q F 0.1383(3) 0.4225(2) 0.48088(16) 0.0588(9) Uani 1 1 d . . . . .
F00R F 0.1618(3) 1.0329(2) 0.5069(2) 0.0623(9) Uani 1 1 d . . . . .
F00S F 0.5235(3) 0.9192(2) 0.9821(2) 0.0674(11) Uani 1 1 d . . . . .
F00T F 0.6136(2) 0.9615(2) 0.7319(3) 0.0672(11) Uani 1 1 d . . . . .
F00U F -0.1105(3) 1.0472(2) 0.8115(2) 0.0648(10) Uani 1 1 d . . . . .
N2 N 0.1733(3) 0.63727(19) 0.79460(18) 0.0213(6) Uani 1 1 d . . . . .
N1 N 0.1541(3) 0.7615(2) 0.76329(19) 0.0239(6) Uani 1 1 d . . . . .
F00X F -0.0656(3) 0.7513(2) 0.4543(2) 0.0720(12) Uani 1 1 d . . . . .
O1 O 0.6308(3) 0.7427(3) 0.5834(2) 0.0462(9) Uani 1 1 d . . . . .
F00Z F 0.6877(3) 0.9622(2) 0.8964(3) 0.0811(14) Uani 1 1 d . . . . .
O2 O 0.4801(3) 0.7056(3) 0.4741(2) 0.0563(11) Uani 1 1 d . . . . .
F011 F 0.0031(4) 0.9070(3) 0.4023(2) 0.0987(17) Uani 1 1 d . . . . .
O6 O 0.3311(5) 0.5670(3) 0.3125(2) 0.0681(13) Uani 1 1 d . . . . .
C3 C 0.2086(3) 0.7040(2) 0.7535(2) 0.0209(7) Uani 1 1 d . . . . .
C5 C 0.4136(3) 0.7372(2) 0.7331(2) 0.0223(7) Uani 1 1 d . . . . .
H5 H 0.446053 0.752533 0.789172 0.027 Uiso 1 1 calc R . . . .
C24 C 0.3632(3) 0.5888(2) 0.8659(2) 0.0221(7) Uani 1 1 d . . . . .
C25 C 0.4267(3) 0.5313(2) 0.8787(2) 0.0236(7) Uani 1 1 d . . . . .
C4 C 0.2915(3) 0.7107(2) 0.7013(2) 0.0214(7) Uani 1 1 d . . . . .
C1 C 0.0909(3) 0.6528(2) 0.8298(2) 0.0246(7) Uani 1 1 d . . . . .
H1 H 0.048645 0.616062 0.861441 0.030 Uiso 1 1 calc R . . . .
C29 C 0.4215(3) 0.6637(2) 0.9113(2) 0.0237(7) Uani 1 1 d . . . . .
C17 C 0.1582(3) 0.5140(2) 0.9402(2) 0.0261(8) Uani 1 1 d . . . . .
C18 C 0.2104(4) 0.5211(2) 0.7173(2) 0.0259(8) Uani 1 1 d . . . . .
C7 C 0.4413(3) 0.7184(2) 0.6016(2) 0.0258(7) Uani 1 1 d . . . . .
C26 C 0.5408(3) 0.5474(3) 0.9265(2) 0.0262(8) Uani 1 1 d . . . . .
C6 C 0.4886(3) 0.7414(2) 0.6837(2) 0.0239(7) Uani 1 1 d . . . . .
H6 H 0.572052 0.759835 0.705763 0.029 Uiso 1 1 calc R . . . .
C2 C 0.0805(3) 0.7286(3) 0.8118(2) 0.0268(8) Uani 1 1 d . . . . .
H2 H 0.030890 0.755124 0.829418 0.032 Uiso 1 1 calc R . . . .
C12 C 0.1544(3) 0.4913(2) 0.8615(2) 0.0241(7) Uani 1 1 d . . . . .
C9 C 0.2446(3) 0.6877(2) 0.6191(2) 0.0263(8) Uani 1 1 d . . . . .
H9 H 0.161213 0.669138 0.597055 0.032 Uiso 1 1 calc R . . . .
C23 C 0.2985(4) 0.5168(2) 0.6810(2) 0.0279(8) Uani 1 1 d . . . . .
C27 C 0.5952(3) 0.6239(3) 0.9686(2) 0.0287(8) Uani 1 1 d . . . . .
C28 C 0.5350(3) 0.6830(3) 0.9615(2) 0.0269(8) Uani 1 1 d . . . . .
C13 C 0.1007(3) 0.4065(3) 0.8403(2) 0.0280(8) Uani 1 1 d . . . . .
C8 C 0.3188(4) 0.6918(3) 0.5697(2) 0.0287(8) Uani 1 1 d . . . . .
H8 H 0.286207 0.676485 0.513602 0.034 Uiso 1 1 calc R . . . .
C36 C 0.1404(3) 0.8624(3) 0.6407(3) 0.0283(8) Uani 1 1 d . . . . .
C10 C 0.5176(4) 0.7214(3) 0.5459(3) 0.0333(9) Uani 1 1 d . . . . .
C37 C 0.0583(3) 0.8010(3) 0.5847(3) 0.0330(9) Uani 1 1 d . . . . .
C14 C 0.0513(4) 0.3505(3) 0.8901(3) 0.0332(9) Uani 1 1 d . . . . .
C19 C 0.0966(4) 0.4912(3) 0.6665(2) 0.0310(8) Uani 1 1 d . . . . .
C42 C 0.3266(3) 0.8929(2) 0.7782(3) 0.0308(9) Uani 1 1 d . . . . .
C41 C 0.1702(4) 0.9402(3) 0.6101(3) 0.0336(9) Uani 1 1 d . . . . .
C30 C 0.1050(4) 0.9066(3) 0.7712(3) 0.0294(8) Uani 1 1 d . . . . .
C15 C 0.0561(4) 0.3782(3) 0.9661(3) 0.0349(9) Uani 1 1 d . . . . .
C43 C 0.4147(4) 0.9161(3) 0.7378(3) 0.0359(10) Uani 1 1 d . . . . .
C31 C 0.1494(4) 0.9845(3) 0.8134(3) 0.0335(9) Uani 1 1 d . . . . .
C35 C -0.0179(4) 0.8805(3) 0.7432(3) 0.0337(9) Uani 1 1 d . . . . .
C16 C 0.1102(4) 0.4601(3) 0.9913(2) 0.0300(8) Uani 1 1 d . . . . .
C22 C 0.2761(4) 0.4843(3) 0.6028(3) 0.0352(9) Uani 1 1 d . . . . .
C47 C 0.3702(4) 0.8951(3) 0.8616(3) 0.0375(10) Uani 1 1 d . . . . .
C20 C 0.0713(4) 0.4572(3) 0.5888(3) 0.0399(10) Uani 1 1 d . . . . .
C21 C 0.1617(5) 0.4536(3) 0.5570(3) 0.0424(11) Uani 1 1 d . . . . .
C33 C -0.0428(5) 1.0018(3) 0.7978(3) 0.0454(12) Uani 1 1 d . . . . .
C32 C 0.0777(5) 1.0311(3) 0.8276(3) 0.0411(11) Uani 1 1 d . . . . .
C34 C -0.0907(4) 0.9265(3) 0.7550(3) 0.0406(11) Uani 1 1 d . . . . .
C40 C 0.1272(4) 0.9558(3) 0.5318(3) 0.0467(12) Uani 1 1 d . . . . .
C46 C 0.4885(5) 0.9183(3) 0.9019(3) 0.0489(14) Uani 1 1 d . . . . .
C38 C 0.0130(4) 0.8136(4) 0.5044(3) 0.0514(14) Uani 1 1 d . . . . .
C44 C 0.5347(4) 0.9412(3) 0.7756(4) 0.0487(14) Uani 1 1 d . . . . .
B1 B 0.1840(4) 0.8556(3) 0.7381(3) 0.0253(8) Uani 1 1 d . . . . .
C45 C 0.5712(4) 0.9406(3) 0.8576(4) 0.0555(16) Uani 1 1 d . . . . .
B2 B 0.2258(4) 0.5600(3) 0.8081(2) 0.0216(8) Uani 1 1 d . . . . .
C11 C 0.7120(5) 0.7479(5) 0.5330(4) 0.0616(17) Uani 1 1 d . . . . .
H11A H 0.711201 0.795133 0.499567 0.092 Uiso 1 1 calc GR . . . .
H11B H 0.687156 0.696070 0.498286 0.092 Uiso 1 1 calc GR . . . .
H11C H 0.792342 0.756037 0.567306 0.092 Uiso 1 1 calc GR . . . .
C64 C 0.1388(5) 1.1651(4) 1.0368(3) 0.0529(13) Uani 1 1 d . . . . .
H64A H 0.146406 1.199285 0.990478 0.063 Uiso 1 1 calc R . . . .
H64B H 0.176868 1.120794 1.033599 0.063 Uiso 1 1 calc R . . . .
C39 C 0.0486(5) 0.8928(4) 0.4789(3) 0.0608(17) Uani 1 1 d . . . . .
C52 C 0.2864(7) 0.7061(4) 0.1340(3) 0.0656(17) Uani 1 1 d D U . . .
H52A H 0.204728 0.669291 0.127719 0.079 Uiso 1 1 calc R . . . .
H52B H 0.337922 0.671305 0.129148 0.079 Uiso 1 1 calc R . . . .
C53 C 0.2889(7) 0.7684(4) 0.0737(4) 0.0663(17) Uani 1 1 d D U . . .
H53A H 0.347708 0.766284 0.043873 0.080 Uiso 1 1 calc R . . . .
H53B H 0.210180 0.756076 0.034565 0.080 Uiso 1 1 calc R . . . .
O3 O 0.5831(8) 0.7320(3) 0.3122(5) 0.147(3) Uani 1 1 d D U . . .
C60 C 0.3164(8) 0.5136(4) 0.3736(4) 0.0733(19) Uani 1 1 d . . . . .
H60A H 0.262645 0.526759 0.402768 0.088 Uiso 1 1 calc R . . . .
H60B H 0.393487 0.518500 0.412513 0.088 Uiso 1 1 calc R . . . .
C62 C 0.2711(8) 0.4320(5) 0.2494(5) 0.080(2) Uani 1 1 d . . . . .
H62A H 0.200736 0.393330 0.211673 0.096 Uiso 1 1 calc R . . . .
H62B H 0.343486 0.420231 0.243076 0.096 Uiso 1 1 calc R . . . .
C63 C 0.2762(12) 0.5199(5) 0.2377(4) 0.126(5) Uani 1 1 d . . . . .
H63A H 0.322040 0.541351 0.198229 0.151 Uiso 1 1 calc R . . . .
H63B H 0.195168 0.524617 0.216593 0.151 Uiso 1 1 calc R . . . .
C61 C 0.2630(13) 0.4266(5) 0.3312(6) 0.127(5) Uani 1 1 d . . . . .
H61A H 0.306695 0.388662 0.358639 0.152 Uiso 1 1 calc R . . . .
H61B H 0.179168 0.404388 0.332294 0.152 Uiso 1 1 calc R . . . .
C58 C 0.7399(9) 0.8093(6) 0.2673(6) 0.101(3) Uani 1 1 d D U . . .
H58A H 0.825083 0.814064 0.287804 0.121 Uiso 1 1 calc R . . . .
H58B H 0.733038 0.858206 0.236306 0.121 Uiso 1 1 calc R . . . .
O4 O 0.3294(10) 0.7545(4) 0.2090(3) 0.157(3) Uani 1 1 d D U . . .
O5 O 0.2736(6) 0.7576(5) 0.3706(6) 0.095(2) Uani 0.533(7) 1 d D U P A 1
C51 C 0.1501(7) 0.7305(6) 0.3284(10) 0.095(2) Uani 0.533(7) 1 d D U P A 1
H51A H 0.103353 0.693250 0.360661 0.114 Uiso 0.533(7) 1 calc R . P A 1
H51B H 0.137683 0.700199 0.275989 0.114 Uiso 0.533(7) 1 calc R . P A 1
C54 C 0.3192(13) 0.8477(6) 0.1130(6) 0.131(4) Uani 1 1 d D U . . .
H54A H 0.247221 0.862719 0.115008 0.158 Uiso 1 1 calc R . . . .
H54B H 0.366021 0.890268 0.084690 0.158 Uiso 1 1 calc R . . . .
C56 C 0.6334(12) 0.6773(6) 0.2812(7) 0.132(4) Uani 1 1 d D U . . .
H56A H 0.573606 0.623972 0.256711 0.158 Uiso 1 1 calc R . . . .
H56B H 0.698651 0.665835 0.322579 0.158 Uiso 1 1 calc R . . . .
C59 C 0.6892(10) 0.8088(7) 0.3327(7) 0.117(3) Uani 1 1 d D U . . .
H59A H 0.664919 0.859823 0.336886 0.140 Uiso 1 1 calc R . . . .
H59B H 0.745524 0.804736 0.384067 0.140 Uiso 1 1 calc R . . . .
C57 C 0.6803(13) 0.7336(8) 0.2155(8) 0.144(5) Uani 1 1 d D U . . .
H57A H 0.735475 0.712609 0.193826 0.173 Uiso 1 1 calc R . . . .
H57B H 0.614957 0.740026 0.170833 0.173 Uiso 1 1 calc R . . . .
C48 C 0.2979(10) 0.8376(8) 0.4157(7) 0.095(2) Uani 0.533(7) 1 d D U P A 1
H48A H 0.383147 0.869127 0.428733 0.114 Uiso 0.533(7) 1 calc R . P A 1
H48B H 0.272469 0.829689 0.466086 0.114 Uiso 0.533(7) 1 calc R . P A 1
C49 C 0.2228(11) 0.8821(5) 0.3560(10) 0.095(2) Uani 0.533(7) 1 d D U P A 1
H49A H 0.202343 0.924849 0.384493 0.113 Uiso 0.533(7) 1 calc R . P A 1
H49B H 0.264886 0.908913 0.316259 0.113 Uiso 0.533(7) 1 calc R . P A 1
C50 C 0.1136(10) 0.8117(7) 0.3159(10) 0.095(2) Uani 0.533(7) 1 d D U P A 1
H50A H 0.087075 0.818937 0.257713 0.114 Uiso 0.533(7) 1 calc R . P A 1
H50B H 0.048375 0.810203 0.340758 0.114 Uiso 0.533(7) 1 calc R . P A 1
C55 C 0.3906(15) 0.8426(7) 0.1954(8) 0.168(5) Uani 1 1 d D U . . .
H55A H 0.385113 0.883455 0.234799 0.201 Uiso 1 1 calc R . . . .
H55B H 0.474792 0.850706 0.197293 0.201 Uiso 1 1 calc R . . . .
C51A C 0.3349(12) 0.8873(8) 0.4309(9) 0.059(3) Uani 0.467(7) 1 d . U P A -1
H51C H 0.306094 0.852666 0.472358 0.070 Uiso 0.467(7) 1 calc R . P A -1
H51D H 0.265129 0.892138 0.389124 0.070 Uiso 0.467(7) 1 calc R . P A -1
O5A O 0.4026(7) 0.8479(5) 0.3951(5) 0.051(2) Uani 0.467(7) 1 d . U P A -1
C50A C 0.4103(13) 0.9734(9) 0.4692(9) 0.064(3) Uani 0.467(7) 1 d . U P A -1
H50C H 0.394338 0.986542 0.520568 0.077 Uiso 0.467(7) 1 calc R . P A -1
H50D H 0.401066 1.017740 0.432335 0.077 Uiso 0.467(7) 1 calc R . P A -1
C49A C 0.5389(14) 0.9574(10) 0.4828(10) 0.073(3) Uani 0.467(7) 1 d . U P A -1
H49C H 0.601844 1.010602 0.485103 0.087 Uiso 0.467(7) 1 calc R . P A -1
H49D H 0.558906 0.930213 0.533294 0.087 Uiso 0.467(7) 1 calc R . P A -1
C48A C 0.5262(10) 0.9062(7) 0.4175(8) 0.050(2) Uani 0.467(7) 1 d . U P A -1
H48C H 0.584080 0.874061 0.430450 0.060 Uiso 0.467(7) 1 calc R . P A -1
H48D H 0.540782 0.939830 0.371892 0.060 Uiso 0.467(7) 1 calc R . P A -1

loop_
_atom_site_aniso_label
_atom_site_aniso_U_11
_atom_site_aniso_U_22
_atom_site_aniso_U_33
_atom_site_aniso_U_23
_atom_site_aniso_U_13
_atom_site_aniso_U_12
Cl1 0.0694(9) 0.0599(8) 0.0390(7) 0.0048(6) 0.0173(6) 0.0106(7)
Cl2 0.0695(9) 0.0541(8) 0.0540(8) 0.0127(6) 0.0170(7) 0.0080(7)
F003 0.0296(11) 0.0258(11) 0.0264(11) -0.0012(9) 0.0023(9) 0.0116(9)
F004 0.0363(12) 0.0260(11) 0.0274(11) 0.0026(9) 0.0088(9) 0.0137(10)
F005 0.0367(12) 0.0301(12) 0.0234(11) 0.0006(9) 0.0089(9) 0.0116(10)
F006 0.0323(12) 0.0326(12) 0.0266(11) 0.0029(9) 0.0110(9) 0.0115(10)
F007 0.0246(11) 0.0340(13) 0.0359(13) 0.0069(10) 0.0032(10) 0.0045(10)
F008 0.0391(13) 0.0255(12) 0.0362(13) -0.0033(10) 0.0105(11) 0.0036(10)
F009 0.0347(12) 0.0422(14) 0.0352(13) 0.0113(11) 0.0107(10) 0.0242(11)
F00A 0.0311(12) 0.0349(13) 0.0329(13) -0.0074(10) -0.0037(10) 0.0060(10)
F00B 0.0275(12) 0.0416(14) 0.0320(13) -0.0013(11) -0.0015(10) 0.0085(10)
F00C 0.0229(11) 0.0393(14) 0.0461(15) 0.0088(11) 0.0077(10) 0.0121(10)
F00D 0.0251(11) 0.0500(15) 0.0348(13) 0.0054(11) -0.0019(10) 0.0136(11)
F00E 0.0396(13) 0.0260(12) 0.0510(16) 0.0094(11) 0.0189(12) 0.0130(10)
F00F 0.0446(14) 0.0568(17) 0.0262(12) 0.0141(11) 0.0158(11) 0.0252(13)
F00G 0.0337(13) 0.0337(13) 0.0654(19) 0.0122(12) 0.0263(13) 0.0145(11)
F00H 0.0415(14) 0.0331(13) 0.0457(15) -0.0038(11) 0.0105(12) 0.0136(11)
F00I 0.0511(16) 0.0388(14) 0.0345(14) 0.0031(11) 0.0010(12) 0.0161(12)
F00J 0.0447(15) 0.0263(13) 0.0615(18) 0.0094(12) 0.0155(13) 0.0037(11)
F00K 0.0659(19) 0.0518(17) 0.0316(14) 0.0010(12) 0.0252(13) 0.0219(15)
F00L 0.0485(16) 0.0481(16) 0.0540(17) 0.0309(14) 0.0258(14) 0.0169(13)
F00M 0.0335(14) 0.068(2) 0.071(2) 0.0203(16) 0.0204(14) 0.0316(14)
F00N 0.0522(17) 0.0583(19) 0.0285(14) -0.0065(13) -0.0115(12) 0.0003(14)
Na1 0.193(4) 0.0489(14) 0.0244(11) -0.0035(10) 0.0139(16) -0.0170(18)
F00P 0.082(2) 0.0480(17) 0.0539(18) -0.0041(14) 0.0309(17) 0.0332(17)
F00Q 0.084(2) 0.061(2) 0.0209(13) -0.0129(13) 0.0098(14) 0.0088(17)
F00R 0.0598(19) 0.0551(19) 0.067(2) 0.0387(17) 0.0128(16) 0.0132(16)
F00S 0.069(2) 0.0441(17) 0.065(2) -0.0150(15) -0.0330(18) 0.0248(16)
F00T 0.0266(14) 0.0413(17) 0.140(4) 0.0064(19) 0.0337(18) 0.0090(12)
F00U 0.072(2) 0.073(2) 0.081(2) 0.0111(19) 0.0390(19) 0.0526(19)
N2 0.0210(14) 0.0238(15) 0.0184(14) 0.0011(11) 0.0035(11) 0.0067(12)
N1 0.0207(14) 0.0263(16) 0.0256(16) 0.0023(12) 0.0057(12) 0.0085(12)
F00X 0.060(2) 0.077(2) 0.0386(17) 0.0167(16) -0.0169(15) -0.0163(18)
O1 0.0257(15) 0.080(3) 0.0357(17) 0.0037(17) 0.0133(13) 0.0154(16)
F00Z 0.0263(14) 0.0447(18) 0.145(4) -0.018(2) -0.0237(18) 0.0093(13)
O2 0.0392(18) 0.106(3) 0.0271(17) 0.0102(19) 0.0133(14) 0.022(2)
F011 0.087(3) 0.103(3) 0.057(2) 0.048(2) -0.023(2) -0.013(2)
O6 0.101(3) 0.049(2) 0.0331(19) 0.0007(17) 0.006(2) -0.001(2)
C3 0.0170(15) 0.0236(17) 0.0205(16) 0.0007(13) 0.0020(13) 0.0061(13)
C5 0.0218(16) 0.0210(17) 0.0233(17) 0.0026(13) 0.0033(13) 0.0074(14)
C24 0.0262(17) 0.0265(18) 0.0156(16) 0.0036(13) 0.0065(13) 0.0102(15)
C25 0.0296(18) 0.0259(18) 0.0177(16) 0.0041(14) 0.0091(14) 0.0096(15)
C4 0.0215(16) 0.0210(17) 0.0226(17) 0.0043(13) 0.0055(13) 0.0079(13)
C1 0.0218(16) 0.0277(19) 0.0249(18) 0.0027(14) 0.0064(14) 0.0081(14)
C29 0.0274(18) 0.0254(18) 0.0200(17) 0.0037(14) 0.0062(14) 0.0105(15)
C17 0.0270(18) 0.0290(19) 0.0238(18) 0.0023(15) 0.0049(14) 0.0122(15)
C18 0.0331(19) 0.0235(18) 0.0195(17) 0.0028(14) 0.0044(15) 0.0081(15)
C7 0.0284(18) 0.0254(18) 0.0262(19) 0.0072(15) 0.0095(15) 0.0100(15)
C26 0.0287(18) 0.033(2) 0.0237(18) 0.0121(15) 0.0111(15) 0.0163(16)
C6 0.0200(16) 0.0248(18) 0.0276(19) 0.0042(14) 0.0046(14) 0.0090(14)
C2 0.0228(17) 0.032(2) 0.0282(19) 0.0044(15) 0.0086(15) 0.0103(15)
C12 0.0232(16) 0.0277(18) 0.0219(17) 0.0046(14) 0.0039(14) 0.0102(15)
C9 0.0223(17) 0.0286(19) 0.0248(18) 0.0006(15) 0.0009(14) 0.0071(15)
C23 0.036(2) 0.0265(19) 0.0211(18) 0.0018(14) 0.0057(15) 0.0106(16)
C27 0.0210(17) 0.042(2) 0.0235(18) 0.0086(16) 0.0035(14) 0.0113(16)
C28 0.0270(18) 0.030(2) 0.0214(18) 0.0004(15) 0.0033(14) 0.0069(15)
C13 0.0276(18) 0.0292(19) 0.0273(19) 0.0040(15) 0.0057(15) 0.0097(16)
C8 0.0305(19) 0.035(2) 0.0210(18) 0.0050(15) 0.0062(15) 0.0104(17)
C36 0.0241(17) 0.031(2) 0.035(2) 0.0101(16) 0.0110(15) 0.0131(16)
C10 0.032(2) 0.042(2) 0.031(2) 0.0133(18) 0.0116(17) 0.0158(18)
C37 0.0232(18) 0.039(2) 0.035(2) 0.0130(18) 0.0057(16) 0.0078(17)
C14 0.0271(19) 0.029(2) 0.043(2) 0.0123(18) 0.0082(17) 0.0090(16)
C19 0.033(2) 0.033(2) 0.0236(19) 0.0023(16) 0.0043(16) 0.0077(17)
C42 0.0243(18) 0.0201(18) 0.048(2) 0.0020(16) 0.0046(17) 0.0103(15)
C41 0.0260(18) 0.036(2) 0.042(2) 0.0117(18) 0.0100(17) 0.0120(17)
C30 0.0288(19) 0.032(2) 0.034(2) 0.0098(17) 0.0125(16) 0.0154(16)
C15 0.031(2) 0.039(2) 0.044(2) 0.0231(19) 0.0173(18) 0.0171(18)
C43 0.0236(18) 0.0218(19) 0.064(3) 0.0043(19) 0.0119(19) 0.0088(15)
C31 0.039(2) 0.034(2) 0.035(2) 0.0058(17) 0.0158(18) 0.0172(18)
C35 0.031(2) 0.036(2) 0.041(2) 0.0127(18) 0.0153(18) 0.0151(18)
C16 0.0279(18) 0.041(2) 0.0263(19) 0.0105(17) 0.0092(15) 0.0166(17)
C22 0.050(3) 0.033(2) 0.024(2) 0.0003(16) 0.0129(18) 0.0115(19)
C47 0.039(2) 0.024(2) 0.046(3) 0.0003(18) 0.001(2) 0.0119(18)
C20 0.044(2) 0.038(2) 0.026(2) -0.0023(18) -0.0041(18) 0.006(2)
C21 0.064(3) 0.039(2) 0.0185(19) -0.0053(17) 0.0050(19) 0.010(2)
C33 0.053(3) 0.055(3) 0.053(3) 0.019(2) 0.032(2) 0.037(3)
C32 0.060(3) 0.039(2) 0.039(2) 0.0054(19) 0.025(2) 0.025(2)
C34 0.037(2) 0.055(3) 0.046(3) 0.021(2) 0.023(2) 0.028(2)
C40 0.039(2) 0.045(3) 0.056(3) 0.029(2) 0.012(2) 0.013(2)
C46 0.043(3) 0.029(2) 0.062(3) -0.007(2) -0.016(2) 0.017(2)
C38 0.035(2) 0.062(3) 0.038(3) 0.017(2) -0.006(2) -0.002(2)
C44 0.023(2) 0.023(2) 0.099(5) 0.000(2) 0.012(2) 0.0085(17)
B1 0.0188(18) 0.024(2) 0.035(2) 0.0047(17) 0.0080(16) 0.0089(16)
C45 0.023(2) 0.025(2) 0.103(5) -0.010(3) -0.010(3) 0.0066(18)
B2 0.0232(18) 0.0219(19) 0.0210(19) 0.0016(15) 0.0051(15) 0.0094(15)
C11 0.035(3) 0.115(5) 0.046(3) 0.018(3) 0.024(2) 0.028(3)
C64 0.063(3) 0.059(3) 0.041(3) 0.000(2) 0.013(2) 0.025(3)
C39 0.044(3) 0.076(4) 0.043(3) 0.030(3) -0.005(2) 0.001(3)
C52 0.101(5) 0.047(3) 0.036(3) 0.000(2) 0.002(3) 0.015(3)
C53 0.089(4) 0.055(3) 0.044(3) 0.000(3) 0.008(3) 0.011(3)
O3 0.247(7) 0.052(3) 0.167(5) -0.025(3) 0.172(5) -0.018(4)
C60 0.102(6) 0.064(4) 0.051(4) 0.019(3) 0.023(4) 0.016(4)
C62 0.080(5) 0.064(4) 0.087(5) -0.012(4) 0.023(4) 0.008(4)
C63 0.232(13) 0.056(4) 0.036(3) -0.003(3) 0.015(5) -0.022(6)
C61 0.250(14) 0.051(4) 0.107(7) 0.023(4) 0.101(9) 0.040(6)
C58 0.106(6) 0.085(5) 0.109(6) -0.005(5) 0.032(5) 0.022(5)
O4 0.320(9) 0.059(3) 0.053(3) 0.004(3) 0.012(4) 0.029(5)
O5 0.072(4) 0.071(4) 0.105(5) -0.028(3) -0.022(3) 0.007(3)
C51 0.072(4) 0.072(4) 0.105(5) -0.028(3) -0.022(3) 0.006(3)
C54 0.209(9) 0.076(5) 0.087(6) 0.010(5) 0.003(6) 0.040(6)
C56 0.212(9) 0.077(5) 0.114(7) 0.002(5) 0.012(6) 0.082(6)
C59 0.131(7) 0.102(6) 0.111(6) 0.001(5) 0.039(6) 0.016(5)
C57 0.156(8) 0.133(8) 0.152(8) -0.012(7) 0.071(7) 0.028(6)
C48 0.073(4) 0.072(4) 0.105(5) -0.028(3) -0.021(3) 0.006(3)
C49 0.072(4) 0.072(4) 0.105(5) -0.028(3) -0.021(3) 0.006(3)
C50 0.072(4) 0.072(4) 0.105(5) -0.028(3) -0.021(3) 0.006(3)
C55 0.227(10) 0.114(7) 0.132(8) 0.014(7) 0.016(7) 0.030(7)
C51A 0.053(5) 0.053(5) 0.070(6) -0.005(5) 0.026(5) 0.008(4)
O5A 0.049(4) 0.047(4) 0.058(4) -0.005(3) 0.019(3) 0.010(3)
C50A 0.070(6) 0.051(5) 0.058(6) 0.001(4) 0.021(5) -0.007(5)
C49A 0.072(6) 0.055(6) 0.072(6) 0.000(5) 0.012(5) -0.004(5)
C48A 0.050(5) 0.044(5) 0.067(5) 0.024(4) 0.031(4) 0.017(4)

loop_
_atom_type_symbol
_atom_type_description
_atom_type_scat_dispersion_real
_atom_type_scat_dispersion_imag
_atom_type_scat_source
C C 0.0033 0.0016 'International Tables Vol C Tables 4.2.6.8 and 6.1.1.4'
H H 0.0000 0.0000 'International Tables Vol C Tables 4.2.6.8 and 6.1.1.4'
B B 0.0013 0.0007 'International Tables Vol C Tables 4.2.6.8 and 6.1.1.4'
Cl Cl 0.1484 0.1585 'International Tables Vol C Tables 4.2.6.8 and 6.1.1.4'
F F 0.0171 0.0103 'International Tables Vol C Tables 4.2.6.8 and 6.1.1.4'
N N 0.0061 0.0033 'International Tables Vol C Tables 4.2.6.8 and 6.1.1.4'
Na Na 0.0362 0.0249 'International Tables Vol C Tables 4.2.6.8 and 6.1.1.4'
O O 0.0106 0.0060 'International Tables Vol C Tables 4.2.6.8 and 6.1.1.4'

loop_
_geom_angle_atom_site_label_1
_geom_angle_atom_site_label_2
_geom_angle_atom_site_label_3
_geom_angle
O2 Na1 O6 95.09(19)
O2 Na1 O4 163.1(2)
O2 Na1 O5A 77.3(2)
O6 Na1 O4 100.5(2)
O6 Na1 O5A 152.2(3)
O3 Na1 O2 93.8(3)
O3 Na1 O6 100.5(2)
O3 Na1 O4 89.8(4)
O3 Na1 O5A 106.6(3)
O4 Na1 O5A 85.8(3)
O5 Na1 O2 86.0(3)
O5 Na1 O6 109.2(3)
O5 Na1 O3 150.2(3)
O5 Na1 O4 82.7(4)
O5 Na1 O5A 44.3(3)
C3 N2 C1 106.4(3)
C3 N2 B2 127.1(3)
C1 N2 B2 126.2(3)
C3 N1 C2 106.4(3)
C3 N1 B1 127.5(3)
C2 N1 B1 125.3(3)
C10 O1 C11 116.3(4)
C10 O2 Na1 165.4(4)
C60 O6 Na1 122.0(4)
C60 O6 C63 108.4(5)
C63 O6 Na1 128.8(4)
N2 C3 N1 110.3(3)
N2 C3 C4 124.3(3)
N1 C3 C4 125.3(3)
C6 C5 C4 120.6(3)
C25 C24 B2 119.4(3)
C29 C24 C25 113.4(3)
C29 C24 B2 126.8(3)
F004 C25 C24 119.3(3)
F004 C25 C26 116.0(3)
C26 C25 C24 124.8(4)
C5 C4 C3 121.7(3)
C5 C4 C9 119.4(3)
C9 C4 C3 118.9(3)
C2 C1 N2 108.4(3)
F003 C29 C24 121.3(3)
F003 C29 C28 114.4(3)
C24 C29 C28 124.3(3)
F005 C17 C12 119.6(3)
F005 C17 C16 115.9(3)
C16 C17 C12 124.6(4)
C23 C18 B2 128.3(3)
C19 C18 C23 113.4(4)
C19 C18 B2 118.2(3)
C6 C7 C8 119.7(3)
C6 C7 C10 122.0(4)
C8 C7 C10 118.3(4)
F009 C26 C25 121.4(4)
F009 C26 C27 119.7(3)
C27 C26 C25 118.9(3)
C5 C6 C7 119.8(3)
C1 C2 N1 108.4(3)
C17 C12 B2 120.2(3)
C13 C12 C17 112.7(4)
C13 C12 B2 126.6(3)
C8 C9 C4 120.3(3)
F006 C23 C18 121.5(3)
F006 C23 C22 114.8(4)
C22 C23 C18 123.7(4)
F00D C27 C26 120.9(4)
F00D C27 C28 119.8(4)
C26 C27 C28 119.3(3)
F00A C28 C29 121.3(3)
F00A C28 C27 119.6(3)
C27 C28 C29 119.1(4)
F008 C13 C12 121.7(4)
F008 C13 C14 114.0(4)
C14 C13 C12 124.2(4)
C9 C8 C7 120.2(4)
C37 C36 C41 113.3(4)
C37 C36 B1 126.6(4)
C41 C36 B1 119.1(4)
O1 C10 C7 112.8(4)
O2 C10 O1 123.3(4)
O2 C10 C7 123.9(4)
F007 C37 C36 121.2(4)
F007 C37 C38 114.7(4)
C36 C37 C38 124.1(4)
F00J C14 C13 120.4(4)
F00J C14 C15 120.0(4)
C15 C14 C13 119.5(4)
F00B C19 C18 119.1(4)
F00B C19 C20 116.7(4)
C20 C19 C18 124.1(4)
C43 C42 C47 113.7(4)
C43 C42 B1 127.1(4)
C47 C42 B1 118.9(4)
F00E C41 C36 118.7(4)
F00E C41 C40 116.6(4)
C40 C41 C36 124.7(4)
C31 C30 C35 113.4(4)
C31 C30 B1 125.5(4)
C35 C30 B1 119.9(4)
F00L C15 C14 120.8(4)
F00L C15 C16 120.1(4)
C16 C15 C14 119.1(4)
F00G C43 C42 121.4(4)
F00G C43 C44 114.5(4)
C44 C43 C42 124.1(5)
F00H C31 C30 121.9(4)
F00H C31 C32 114.9(4)
C30 C31 C32 123.2(4)
F00C C35 C30 119.7(4)
F00C C35 C34 115.8(4)
C34 C35 C30 124.5(4)
F00F C16 C17 120.0(4)
F00F C16 C15 120.2(4)
C15 C16 C17 119.8(4)
F00K C22 C23 120.1(4)
F00K C22 C21 120.2(4)
C21 C22 C23 119.7(4)
F00I C47 C42 118.9(4)
F00I C47 C46 116.7(5)
C46 C47 C42 124.5(5)
F00N C20 C19 120.2(4)
F00N C20 C21 120.3(4)
C21 C20 C19 119.5(4)
F00Q C21 C22 120.5(5)
F00Q C21 C20 120.1(5)
C20 C21 C22 119.4(4)
F00U C33 C32 119.8(5)
F00U C33 C34 121.3(5)
C34 C33 C32 118.8(4)
F00P C32 C31 119.6(5)
F00P C32 C33 120.0(4)
C33 C32 C31 120.4(5)
F00M C34 C35 119.6(5)
F00M C34 C33 120.6(4)
C33 C34 C35 119.7(5)
F00R C40 C41 120.8(5)
F00R C40 C39 119.6(5)
C39 C40 C41 119.6(5)
F00S C46 C47 121.1(6)
F00S C46 C45 120.3(5)
C47 C46 C45 118.6(5)
F00X C38 C37 120.4(5)
F00X C38 C39 120.9(5)
C39 C38 C37 118.7(5)
F00T C44 C43 120.1(6)
F00T C44 C45 120.7(5)
C45 C44 C43 119.1(5)
N1 B1 C36 113.3(3)
N1 B1 C42 103.2(3)
N1 B1 C30 110.7(3)
C36 B1 C30 100.8(3)
C42 B1 C36 115.3(3)
C42 B1 C30 113.8(3)
F00Z C45 C46 119.1(6)
F00Z C45 C44 120.9(6)
C44 C45 C46 120.0(4)
N2 B2 C24 111.3(3)
N2 B2 C18 104.8(3)
N2 B2 C12 110.8(3)
C24 B2 C12 102.7(3)
C18 B2 C24 114.8(3)
C18 B2 C12 112.7(3)
Cl2 C64 Cl1 112.1(3)
F011 C39 C40 120.7(5)
F011 C39 C38 119.7(5)
C40 C39 C38 119.6(5)
O4 C52 C53 104.3(5)
C54 C53 C52 108.9(6)
C56 O3 Na1 131.3(6)
C56 O3 C59 99.1(8)
C59 O3 Na1 129.2(5)
O6 C60 C61 105.2(6)
C61 C62 C63 101.2(7)
O6 C63 C62 108.5(7)
C62 C61 C60 108.0(7)
C59 C58 C57 110.0(9)
C52 O4 Na1 127.2(5)
C52 O4 C55 108.7(7)
C55 O4 Na1 115.2(6)
C51 O5 Na1 123.3(6)
C51 O5 C48 108.1(6)
C51 O5 O5A 142.8(7)
C48 O5 Na1 125.5(6)
C48 O5 O5A 48.4(6)
O5A O5 Na1 78.1(4)
O5 C51 C50 105.0(6)
C53 C54 C55 105.8(8)
O3 C56 C57 98.3(7)
C58 C59 O3 103.6(8)
C58 C57 C56 97.2(9)
O5 C48 C49 102.2(6)
C51A C48 O5 154.9(19)
C51A C48 C49 79.3(15)
C51A C48 O5A 77.0(15)
O5A C48 O5 78.8(7)
O5A C48 C49 108.2(13)
C48 C49 C51A 30.5(6)
C50 C49 C48 103.0(6)
C50 C49 C51A 132.9(9)
C49 C50 C51 106.0(5)
C54 C55 O4 99.7(9)
C48 C51A C49 70.1(12)
C48 C51A O5A 68.7(13)
C48 C51A C50A 172(2)
O5A C51A C49 101.5(11)
O5A C51A C50A 110.3(11)
C50A C51A C49 117.4(12)
O5 O5A Na1 57.6(3)
C48 O5A Na1 109.4(6)
C48 O5A O5 52.8(5)
C48 O5A C51A 34.3(6)
C48 O5A C48A 138.4(8)
C51A O5A Na1 143.6(7)
C51A O5A O5 86.9(7)
C51A O5A C48A 105.4(9)
C48A O5A Na1 108.9(6)
C48A O5A O5 165.3(8)
C51A C50A C49A 97.5(11)
C48A C49A C50A 104.3(12)
C49A C48A O5A 108.6(10)

loop_
_geom_bond_atom_site_label_1
_geom_bond_atom_site_label_2
_geom_bond_distance
Cl1 C64 1.760(6)
Cl2 C64 1.747(6)
F003 C29 1.348(4)
F004 C25 1.351(4)
F005 C17 1.351(5)
F006 C23 1.349(5)
F007 C37 1.346(5)
F008 C13 1.347(5)
F009 C26 1.342(4)
F00A C28 1.332(5)
F00B C19 1.349(5)
F00C C35 1.337(5)
F00D C27 1.341(4)
F00E C41 1.347(5)
F00F C16 1.348(5)
F00G C43 1.342(6)
F00H C31 1.345(5)
F00I C47 1.345(6)
F00J C14 1.337(5)
F00K C22 1.342(5)
F00L C15 1.342(5)
F00M C34 1.346(6)
F00N C20 1.352(5)
Na1 O2 2.289(4)
Na1 O6 2.301(5)
Na1 O3 2.252(8)
Na1 O4 2.401(7)
Na1 O5 2.178(7)
Na1 O5A 2.525(9)
F00P C32 1.343(6)
F00Q C21 1.340(5)
F00R C40 1.346(6)
F00S C46 1.337(7)
F00T C44 1.337(7)
F00U C33 1.331(5)
N2 C3 1.348(5)
N2 C1 1.381(5)
N2 B2 1.595(5)
N1 C3 1.350(5)
N1 C2 1.380(5)
N1 B1 1.599(5)
F00X C38 1.329(6)
O1 C10 1.312(5)
O1 C11 1.459(5)
F00Z C45 1.351(5)
O2 C10 1.205(6)
F011 C39 1.345(6)
O6 C60 1.395(7)
O6 C63 1.411(8)
C3 C4 1.496(5)
C5 C4 1.389(5)
C5 C6 1.387(5)
C24 C25 1.385(5)
C24 C29 1.379(5)
C24 B2 1.653(5)
C25 C26 1.377(5)
C4 C9 1.394(5)
C1 C2 1.341(5)
C29 C28 1.382(5)
C17 C12 1.392(5)
C17 C16 1.377(6)
C18 C23 1.392(6)
C18 C19 1.391(6)
C18 B2 1.638(5)
C7 C6 1.391(5)
C7 C8 1.394(5)
C7 C10 1.488(6)
C26 C27 1.370(6)
C12 C13 1.389(6)
C12 B2 1.661(6)
C9 C8 1.379(5)
C23 C22 1.382(6)
C27 C28 1.381(6)
C13 C14 1.385(6)
C36 C37 1.383(6)
C36 C41 1.391(6)
C36 B1 1.641(6)
C37 C38 1.393(6)
C14 C15 1.370(7)
C19 C20 1.378(6)
C42 C43 1.389(6)
C42 C47 1.396(7)
C42 B1 1.634(6)
C41 C40 1.371(7)
C30 C31 1.386(6)
C30 C35 1.390(6)
C30 B1 1.654(6)
C15 C16 1.358(7)
C43 C44 1.384(6)
C31 C32 1.391(6)
C35 C34 1.382(6)
C22 C21 1.368(7)
C47 C46 1.376(6)
C20 C21 1.365(7)
C33 C32 1.369(8)
C33 C34 1.355(8)
C40 C39 1.358(8)
C46 C45 1.384(9)
C38 C39 1.382(8)
C44 C45 1.369(9)
C52 C53 1.473(8)
C52 O4 1.418(7)
C53 C54 1.397(10)
O3 C56 1.411(10)
O3 C59 1.509(10)
C60 C61 1.515(11)
C62 C63 1.474(12)
C62 C61 1.436(12)
C58 C59 1.414(11)
C58 C57 1.441(12)
O4 C55 1.501(12)
O5 C51 1.437(8)
O5 C48 1.463(8)
O5 O5A 1.803(12)
C51 C50 1.548(8)
C54 C55 1.483(13)
C56 C57 1.586(13)
C48 C49 1.539(9)
C48 C51A 0.832(15)
C48 O5A 1.375(16)
C49 C50 1.509(8)
C49 C51A 1.608(19)
C51A O5A 1.439(15)
C51A C50A 1.515(18)
O5A C48A 1.498(14)
C50A C49A 1.63(2)
C49A C48A 1.36(2)
